data_4518450
loop_
_publ_author_name
'Lu, Huangjie'
'Zheng, Zhaofa'
'Li, Zi-Jian'
'Bao, Hongliang'
'Guo, Xiaojing'
'Guo, Xiaofeng'
'Lin, Jian'
'Qian, Yuan'
'Wang, Jian-Qiang'

_publ_section_title
;
 Achieving UV and X-ray Dual Photochromism in a Metal-Organic Hybrid via
 Structural Modulation.
;
_journal_issue 2
_journal_name_full 'ACS applied materials &amp; interfaces'
_journal_page_first 2745
_journal_page_last 2752
_journal_paper_doi 10.1021/acsami.0c20036
_journal_volume 13
_journal_year 2021
_chemical_formula_moiety 'C18 N3 O6 Tm'
_chemical_formula_sum 'C18 N3 O6 Tm'
_chemical_formula_weight 523.14
_chemical_melting_point ?
_chemical_name_common 'Thulium 2,2':6',2''-terpyridine-4'-carboxyli'
_space_group_crystal_system monoclinic
_space_group_IT_number 15
_space_group_name_Hall '-C 2yc'
_space_group_name_H-M_alt 'C 1 2/c 1'
_audit_creation_method SHELXL-2014
_cell_angle_alpha 90
_cell_angle_beta 125.1770(10)
_cell_angle_gamma 90
_cell_formula_units_Z 4
_cell_length_a 17.9171(6)
_cell_length_b 9.4355(3)
_cell_length_c 11.8787(4)
_cell_measurement_reflns_used 9913
_cell_measurement_temperature 293(2)
_cell_measurement_theta_max 55.068
_cell_measurement_theta_min 5.136
_cell_volume 1641.43(10)
_computing_cell_refinement 'Bruker SAINT'
_computing_data_collection 'Bruker APEX2'
_computing_data_reduction 'Bruker SAINT'
_computing_molecular_graphics 'Bruker SHELXTL'
_computing_publication_material 'Bruker SHELXTL'
_computing_structure_refinement 'SHELXL-2014 (Sheldrick, 2014)'
_computing_structure_solution 'SHELXS-97 (Sheldrick 2008)'
_diffrn_ambient_temperature 293(2)
_diffrn_measured_fraction_theta_full 0.994
_diffrn_measured_fraction_theta_max 0.995
_diffrn_measurement_device_type 'Bruker APEX-II CCD'
_diffrn_measurement_method '0.5 wide w/ exposures'
_diffrn_radiation_type MoK\a
_diffrn_radiation_wavelength 0.71073
_diffrn_reflns_av_R_equivalents 0.0296
_diffrn_reflns_av_unetI/netI 0.0162
_diffrn_reflns_Laue_measured_fraction_full 0.994
_diffrn_reflns_Laue_measured_fraction_max 0.995
_diffrn_reflns_limit_h_max 23
_diffrn_reflns_limit_h_min -23
_diffrn_reflns_limit_k_max 12
_diffrn_reflns_limit_k_min -12
_diffrn_reflns_limit_l_max 15
_diffrn_reflns_limit_l_min -14
_diffrn_reflns_number 15082
_diffrn_reflns_point_group_measured_fraction_full 0.994
_diffrn_reflns_point_group_measured_fraction_max 0.995
_diffrn_reflns_theta_full 25.242
_diffrn_reflns_theta_max 27.534
_diffrn_reflns_theta_min 2.568
_exptl_absorpt_coefficient_mu 5.449
_exptl_absorpt_correction_T_max 0.580
_exptl_absorpt_correction_T_min 0.432
_exptl_absorpt_correction_type multi-scan
_exptl_absorpt_process_details SHELTXPREP
_exptl_crystal_colour colorless
_exptl_crystal_density_diffrn 2.117
_exptl_crystal_description block
_exptl_crystal_F_000 984
_exptl_crystal_size_max 0.16
_exptl_crystal_size_mid 0.13
_exptl_crystal_size_min 0.10
_refine_diff_density_max 0.857
_refine_diff_density_min -0.682
_refine_diff_density_rms 0.111
_refine_ls_extinction_method none
_refine_ls_goodness_of_fit_ref 1.083
_refine_ls_hydrogen_treatment undef
_refine_ls_matrix_type full
_refine_ls_number_parameters 129
_refine_ls_number_reflns 1887
_refine_ls_number_restraints 0
_refine_ls_restrained_S_all 1.083
_refine_ls_R_factor_all 0.0188
_refine_ls_R_factor_gt 0.0184
_refine_ls_shift/su_max 0.000
_refine_ls_shift/su_mean 0.000
_refine_ls_structure_factor_coef Fsqd
_refine_ls_weighting_details 'w=1/[\s^2^(Fo^2^)+(0.0353P)^2^+4.0174P] where P=(Fo^2^+2Fc^2^)/3'
_refine_ls_weighting_scheme calc
_refine_ls_wR_factor_gt 0.0543
_refine_ls_wR_factor_ref 0.0546
_reflns_Friedel_coverage 0.000
_reflns_number_gt 1852
_reflns_number_total 1887
_reflns_threshold_expression 'I > 2\s(I)'
_cod_data_source_file am0c20036_si_002.cif
_cod_data_source_block TmTPC-2beforeUV
_cod_depositor_comments
;
The following automatic conversions were performed:

data item '_chemical_melting_point' value 'N/a' was changed to '?' --
the value is undefined or not given.

Automatic conversion script
Id: cif_fix_values 7556 2019-12-06 15:28:31Z antanas 
;
_cod_original_sg_symbol_H-M 'C 2/c'
_cod_database_code 4518450
_shelx_space_group_comment
;
The symmetry employed for this shelxl refinement is uniquely defined
by the following loop, which should always be used as a source of
symmetry information in preference to the above space-group names.
They are only intended as comments.
;
_shelxl_version_number 2014-3

loop_
_space_group_symop_operation_xyz
'x, y, z'
'-x, y, -z+1/2'
'x+1/2, y+1/2, z'
'-x+1/2, y+1/2, -z+1/2'
'-x, -y, -z'
'x, -y, z-1/2'
'-x+1/2, -y+1/2, -z'
'x+1/2, -y+1/2, z-1/2'

loop_
_atom_site_label
_atom_site_type_symbol
_atom_site_fract_x
_atom_site_fract_y
_atom_site_fract_z
_atom_site_U_iso_or_equiv
_atom_site_adp_type
_atom_site_occupancy
_atom_site_site_symmetry_order
_atom_site_calc_flag
_atom_site_refinement_flags_posn
_atom_site_refinement_flags_adp
_atom_site_refinement_flags_occupancy
_atom_site_disorder_assembly
_atom_site_disorder_group
Tm1 Tm 0.5000 -0.16001(2) 0.7500 0.01943(8) Uani 1 2 d S T P . .
N1 N 0.5000 0.5773(4) 0.7500 0.0174(6) Uani 1 2 d S T P . .
N2 N 0.58981(17) 0.7344(3) 0.6777(3) 0.0231(5) Uani 1 1 d . . . . .
O1 O 0.48385(19) 0.0609(2) 0.8269(3) 0.0327(5) Uani 1 1 d . . . . .
O2 O 0.3971(2) -0.2271(3) 0.5142(3) 0.0466(7) Uani 1 1 d . . . . .
O3 O 0.3383(2) -0.0794(3) 0.5828(3) 0.0502(7) Uani 1 1 d . . . . .
C1 C 0.54513(19) 0.5052(3) 0.7087(3) 0.0194(5) Uani 1 1 d . . . . .
C2 C 0.5000 0.1249(5) 0.7500 0.0268(9) Uani 1 2 d S T P . .
C3 C 0.5000 0.2847(4) 0.7500 0.0217(8) Uani 1 2 d S T P . .
C4 C 0.59587(19) 0.5928(3) 0.6691(3) 0.0199(5) Uani 1 1 d . . . . .
C5 C 0.5449(2) 0.3574(3) 0.7038(3) 0.0227(6) Uani 1 1 d . . . . .
C6 C 0.3351(3) -0.1566(3) 0.4950(4) 0.0327(8) Uani 1 1 d . . . . .
C7 C 0.6343(3) 0.8195(3) 0.6430(4) 0.0306(7) Uani 1 1 d . . . . .
C8 C 0.6478(2) 0.5334(3) 0.6288(3) 0.0274(6) Uani 1 1 d . . . . .
C9 C 0.6952(3) 0.6212(4) 0.5964(4) 0.0326(7) Uani 1 1 d . . . . .
C10 C 0.6877(3) 0.7672(4) 0.6021(4) 0.0337(7) Uani 1 1 d . . . . .

loop_
_atom_site_aniso_label
_atom_site_aniso_U_11
_atom_site_aniso_U_22
_atom_site_aniso_U_33
_atom_site_aniso_U_23
_atom_site_aniso_U_13
_atom_site_aniso_U_12
Tm1 0.02782(11) 0.00835(10) 0.02862(11) 0.000 0.02003(9) 0.000
N1 0.0230(16) 0.0101(14) 0.0225(15) 0.000 0.0151(13) 0.000
N2 0.0286(12) 0.0144(12) 0.0345(13) 0.0005(10) 0.0230(11) 0.0000(9)
O1 0.0579(15) 0.0120(10) 0.0462(13) -0.0013(9) 0.0405(13) -0.0004(10)
O2 0.0457(15) 0.0403(16) 0.0427(14) -0.0077(12) 0.0190(12) 0.0054(13)
O3 0.0466(16) 0.0515(18) 0.0538(16) 0.0019(14) 0.0297(14) 0.0125(14)
C1 0.0235(13) 0.0106(13) 0.0236(12) 0.0000(10) 0.0134(11) 0.0009(10)
C2 0.033(2) 0.0150(19) 0.034(2) 0.000 0.0204(19) 0.000
C3 0.0272(19) 0.0112(19) 0.0276(19) 0.000 0.0163(16) 0.000
C4 0.0226(13) 0.0137(13) 0.0237(13) 0.0002(10) 0.0135(11) -0.0007(10)
C5 0.0295(15) 0.0121(13) 0.0306(15) -0.0011(10) 0.0197(13) 0.0003(10)
C6 0.0359(19) 0.0282(19) 0.0308(16) 0.0005(12) 0.0173(15) 0.0024(12)
C7 0.0395(18) 0.0164(14) 0.049(2) 0.0024(13) 0.0335(17) -0.0037(13)
C8 0.0341(16) 0.0215(15) 0.0348(15) -0.0011(12) 0.0247(14) 0.0031(12)
C9 0.0380(18) 0.0298(16) 0.0435(18) 0.0027(15) 0.0312(16) 0.0037(15)
C10 0.0409(18) 0.0273(17) 0.0485(19) 0.0042(14) 0.0348(16) 0.0004(14)

loop_
_atom_type_symbol
_atom_type_description
_atom_type_scat_dispersion_real
_atom_type_scat_dispersion_imag
_atom_type_scat_source
C C 0.0033 0.0016 'International Tables Vol C Tables 4.2.6.8 and 6.1.1.4'
N N 0.0061 0.0033 'International Tables Vol C Tables 4.2.6.8 and 6.1.1.4'
O O 0.0106 0.0060 'International Tables Vol C Tables 4.2.6.8 and 6.1.1.4'
Tm Tm -0.3139 5.2483 'International Tables Vol C Tables 4.2.6.8 and 6.1.1.4'

loop_
_geom_angle_atom_site_label_1
_geom_angle_atom_site_label_2
_geom_angle_atom_site_label_3
_geom_angle
_geom_angle_site_symmetry_1
_geom_angle_site_symmetry_3
_geom_angle_publ_flag
O1 Tm1 O1 55.91(11) 2_656 . ?
O1 Tm1 O2 87.94(10) 2_656 . ?
O1 Tm1 O2 120.32(9) . . ?
O1 Tm1 O2 120.32(9) 2_656 2_656 ?
O1 Tm1 O2 87.94(10) . 2_656 ?
O2 Tm1 O2 149.23(14) . 2_656 ?
O1 Tm1 N2 138.80(8) 2_656 2_646 ?
O1 Tm1 N2 88.36(8) . 2_646 ?
O2 Tm1 N2 94.88(10) . 2_646 ?
O2 Tm1 N2 72.40(10) 2_656 2_646 ?
O1 Tm1 N2 88.36(8) 2_656 1_545 ?
O1 Tm1 N2 138.80(8) . 1_545 ?
O2 Tm1 N2 72.40(10) . 1_545 ?
O2 Tm1 N2 94.88(10) 2_656 1_545 ?
N2 Tm1 N2 131.63(12) 2_646 1_545 ?
O1 Tm1 N1 152.05(5) 2_656 1_545 ?
O1 Tm1 N1 152.05(5) . 1_545 ?
O2 Tm1 N1 74.61(7) . 1_545 ?
O2 Tm1 N1 74.61(7) 2_656 1_545 ?
N2 Tm1 N1 65.82(6) 2_646 1_545 ?
N2 Tm1 N1 65.82(6) 1_545 1_545 ?
O1 Tm1 O3 76.64(10) 2_656 . ?
O1 Tm1 O3 72.25(10) . . ?
O2 Tm1 O3 52.58(10) . . ?
O2 Tm1 O3 140.24(11) 2_656 . ?
N2 Tm1 O3 72.90(10) 2_646 . ?
N2 Tm1 O3 122.86(9) 1_545 . ?
N1 Tm1 O3 107.66(8) 1_545 . ?
O1 Tm1 O3 72.25(10) 2_656 2_656 ?
O1 Tm1 O3 76.64(10) . 2_656 ?
O2 Tm1 O3 140.24(11) . 2_656 ?
O2 Tm1 O3 52.57(10) 2_656 2_656 ?
N2 Tm1 O3 122.86(9) 2_646 2_656 ?
N2 Tm1 O3 72.90(10) 1_545 2_656 ?
N1 Tm1 O3 107.66(8) 1_545 2_656 ?
O3 Tm1 O3 144.68(16) . 2_656 ?
O1 Tm1 C2 27.95(5) 2_656 . ?
O1 Tm1 C2 27.95(5) . . ?
O2 Tm1 C2 105.39(7) . . ?
O2 Tm1 C2 105.39(7) 2_656 . ?
N2 Tm1 C2 114.18(6) 2_646 . ?
N2 Tm1 C2 114.18(6) 1_545 . ?
N1 Tm1 C2 180.0 1_545 . ?
O3 Tm1 C2 72.34(8) . . ?
O3 Tm1 C2 72.34(8) 2_656 . ?
O1 Tm1 C6 81.78(10) 2_656 . ?
O1 Tm1 C6 97.03(10) . . ?
O2 Tm1 C6 25.70(10) . . ?
O2 Tm1 C6 155.13(11) 2_656 . ?
N2 Tm1 C6 83.36(11) 2_646 . ?
N2 Tm1 C6 97.19(10) 1_545 . ?
N1 Tm1 C6 90.66(6) 1_545 . ?
O3 Tm1 C6 26.88(10) . . ?
O3 Tm1 C6 152.24(11) 2_656 . ?
C2 Tm1 C6 89.34(6) . . ?
O1 Tm1 C6 97.03(10) 2_656 2_656 ?
O1 Tm1 C6 81.78(10) . 2_656 ?
O2 Tm1 C6 155.12(11) . 2_656 ?
O2 Tm1 C6 25.70(10) 2_656 2_656 ?
N2 Tm1 C6 97.19(10) 2_646 2_656 ?
N2 Tm1 C6 83.36(11) 1_545 2_656 ?
N1 Tm1 C6 90.66(6) 1_545 2_656 ?
O3 Tm1 C6 152.24(11) . 2_656 ?
O3 Tm1 C6 26.88(10) 2_656 2_656 ?
C2 Tm1 C6 89.34(6) . 2_656 ?
C6 Tm1 C6 178.67(13) . 2_656 ?
C1 N1 C1 119.3(3) . 2_656 ?
C1 N1 Tm1 120.34(17) . 1_565 ?
C1 N1 Tm1 120.33(17) 2_656 1_565 ?
C4 N2 C7 118.5(3) . . ?
C4 N2 Tm1 122.07(18) . 1_565 ?
C7 N2 Tm1 119.4(2) . 1_565 ?
C2 O1 Tm1 90.7(2) . . ?
C6 O2 Tm1 94.6(2) . . ?
C6 O3 Tm1 87.7(2) . . ?
N1 C1 C5 122.1(3) . . ?
N1 C1 C4 116.0(2) . . ?
C5 C1 C4 121.9(3) . . ?
O1 C2 O1 122.8(4) 2_656 . ?
O1 C2 C3 118.6(2) 2_656 . ?
O1 C2 C3 118.6(2) . . ?
O1 C2 Tm1 61.4(2) 2_656 . ?
O1 C2 Tm1 61.4(2) . . ?
C3 C2 Tm1 180.0 . . ?
C5 C3 C5 120.7(4) . 2_656 ?
C5 C3 C2 119.63(19) . . ?
C5 C3 C2 119.63(19) 2_656 . ?
N2 C4 C8 121.7(3) . . ?
N2 C4 C1 115.8(2) . . ?
C8 C4 C1 122.5(3) . . ?
C3 C5 C1 117.8(3) . . ?
O2 C6 O3 125.0(4) . . ?
O2 C6 Tm1 59.7(2) . . ?
O3 C6 Tm1 65.4(2) . . ?
N2 C7 C10 122.8(3) . . ?
C4 C8 C9 119.6(3) . . ?
C10 C9 C8 119.1(3) . . ?
C7 C10 C9 118.3(3) . . ?

loop_
_geom_bond_atom_site_label_1
_geom_bond_atom_site_label_2
_geom_bond_distance
_geom_bond_site_symmetry_2
_geom_bond_publ_flag
Tm1 O1 2.360(2) 2_656 ?
Tm1 O1 2.360(2) . ?
Tm1 O2 2.386(3) . ?
Tm1 O2 2.386(3) 2_656 ?
Tm1 N2 2.431(2) 2_646 ?
Tm1 N2 2.431(2) 1_545 ?
Tm1 N1 2.479(3) 1_545 ?
Tm1 O3 2.508(3) . ?
Tm1 O3 2.508(3) 2_656 ?
Tm1 C2 2.688(5) . ?
Tm1 C6 2.756(4) . ?
Tm1 C6 2.756(4) 2_656 ?
N1 C1 1.346(3) . ?
N1 C1 1.346(3) 2_656 ?
N1 Tm1 2.479(3) 1_565 ?
N2 C4 1.349(4) . ?
N2 C7 1.353(4) . ?
N2 Tm1 2.431(2) 1_565 ?
O1 C2 1.260(3) . ?
O2 C6 1.199(5) . ?
O3 C6 1.247(5) . ?
C1 C5 1.396(4) . ?
C1 C4 1.491(4) . ?
C2 O1 1.260(3) 2_656 ?
C2 C3 1.508(6) . ?
C3 C5 1.389(4) . ?
C3 C5 1.389(4) 2_656 ?
C4 C8 1.386(4) . ?
C7 C10 1.389(5) . ?
C8 C9 1.390(5) . ?
C9 C10 1.389(5) . ?
